data_1557364
loop_
_publ_author_name
'Romming, Christian'
'Kolsaker, Per'
'Wiberg, Are'
'Skjetne, Tore'

_publ_section_title
;
 Atropisomerism in 2-(2,2-Dicyano-1-methylethenyl)benzoic Acid and
 3-(2,2-Dicyano-1-methylethenyl)thiophene-2-carboxylic Acid Studied by
 Solid-State 13C NMR Spectroscopy and X-Ray Crystallography
;
_journal_name_full 'Acta Chemica Scandinavica'
_journal_page_first 48
_journal_page_last 53
_journal_paper_doi 10.3891/acta.chem.scand.50-0048
_journal_volume 50
_journal_year 1996
_chemical_formula_sum 'C13 H10 N2 O2'
_chemical_formula_weight 226.23
_chemical_name_common
;
Methyl 2-(2,2-dicyano-1-methylethenyl)benzoate   
;
_space_group_IT_number 14
_space_group_name_Hall '-P 2ybc'
_space_group_name_H-M_alt 'P 1 21/c 1'
_symmetry_cell_setting monoclinic
_symmetry_Int_Tables_number 14
_symmetry_space_group_name_Hall '-P 2ybc'
_symmetry_space_group_name_H-M 'P 1 21/c 1'
_cell_angle_alpha 90.
_cell_angle_beta 110.92(2)
_cell_angle_gamma 90.
_cell_formula_units_Z 4
_cell_length_a 14.076(4)
_cell_length_b 6.153(1)
_cell_length_c 14.437(2)
_cell_volume 1168.0(4)
_diffrn_ambient_temperature 136
_diffrn_radiation_probe x-ray
_diffrn_radiation_type MoK\a
_diffrn_radiation_wavelength 0.71069
_exptl_crystal_density_diffrn 1.287
_refine_ls_goodness_of_fit_ref 2.60
_refine_ls_number_parameters 194
_refine_ls_number_reflns 2504
_refine_ls_R_factor_gt 0.048
_refine_ls_wR_factor_gt 0.054
_cod_data_source_file Acta-Chem-Scand-1996-50-48-2.cif
_cod_data_source_block 2
_cod_original_cell_volume 1167.9(4)
_cod_original_sg_symbol_H-M 'P 21/c'
_cod_database_code 1557364

loop_
_space_group_symop_id
_space_group_symop_operation_xyz
1 x,y,z
2 -x,1/2+y,1/2-z
3 -x,-y,-z
4 x,1/2-y,1/2+z

loop_
_atom_site_label
_atom_site_type_symbol
_atom_site_thermal_displace_type
_atom_site_fract_x
_atom_site_fract_y
_atom_site_fract_z
_atom_site_occupancy
_atom_site_U_iso_or_equiv
_atom_site_calc_flag
_atom_site_refinement_flags
_atom_site_disorder_assembly
_atom_site_disorder_group
O1 O Uiso 0.65716(8) 0.0239(2) 0.56172(8) 1.000 0.0320 . . . .
O2 O Uiso 0.81394(9) 0.0838(2) 0.67186(9) 1.000 0.0370 . . . .
N1 N Uiso 0.73676(12) 0.1216(3) 0.93953(12) 1.000 0.0410 . . . .
N2 N Uiso 1.06306(12) 0.2355(3) 1.00043(13) 1.000 0.0410 . . . .
C1 C Uiso 0.74072(11) 0.4568(3) 0.74506(11) 1.000 0.0250 . . . .
C2 C Uiso 0.69935(13) 0.6417(3) 0.77130(12) 1.000 0.0310 . . . .
C3 C Uiso 0.59708(14) 0.6928(3) 0.72220(13) 1.000 0.0360 . . . .
C4 C Uiso 0.53601(13) 0.5604(3) 0.64695(13) 1.000 0.0360 . . . .
C5 C Uiso 0.57695(12) 0.3776(3) 0.61958(12) 1.000 0.0310 . . . .
C6 C Uiso 0.67962(11) 0.3247(3) 0.66739(11) 1.000 0.0250 . . . .
C7 C Uiso 0.72501(12) 0.1331(3) 0.63563(11) 1.000 0.0270 . . . .
C8 C Uiso 0.85079(12) 0.4130(3) 0.80184(12) 1.000 0.0260 . . . .
C9 C Uiso 0.87604(11) 0.2943(3) 0.88546(12) 1.000 0.0250 . . . .
C10 C Uiso 0.92586(14) 0.5233(4) 0.76715(16) 1.000 0.0380 . . . .
C11 C Uiso 0.79940(12) 0.1972(3) 0.91649(12) 1.000 0.0280 . . . .
C12 C Uiso 0.98040(12) 0.2592(3) 0.94897(12) 1.000 0.0290 . . . .
C13 C Uiso 0.69642(16) -0.1593(3) 0.52412(15) 1.000 0.0380 . . . .

loop_
_atom_type_symbol
_atom_type_description
_atom_type_scat_dispersion_real
_atom_type_scat_dispersion_imag
_atom_type_scat_source
C C 0.0033 0.0016 ' International Tables Vol C Tables 4.2.6.8 and 6.1.1.4'
N N 0.0061 0.0033 ' International Tables Vol C Tables 4.2.6.8 and 6.1.1.4'
O O 0.0106 0.0060 ' International Tables Vol C Tables 4.2.6.8 and 6.1.1.4'

loop_
_geom_angle_atom_site_label_1
_geom_angle_atom_site_label_2
_geom_angle_atom_site_label_3
_geom_angle
_geom_angle_site_symmetry_1
_geom_angle_site_symmetry_2
_geom_angle_site_symmetry_3
_geom_angle_publ_flag
C7 O1 C13 115.71(14) . . . yes
C2 C1 C6 119.65(15) . . . no
C2 C1 C8 116.78(15) . . . no
C6 C1 C8 123.56(16) . . . no
C1 C2 C3 120.17(16) . . . no
C2 C3 C4 120.35(17) . . . no
C3 C4 C5 119.81(18) . . . no
C4 C5 C6 120.67(16) . . . no
C1 C6 C5 119.32(16) . . . no
C1 C6 C7 119.78(15) . . . no
C5 C6 C7 120.88(15) . . . no
O1 C7 O2 123.70(16) . . . yes
O1 C7 C6 112.47(14) . . . yes
O2 C7 C6 123.82(15) . . . yes
C1 C8 C9 118.65(16) . . . no
C1 C8 C10 117.08(16) . . . no
C9 C8 C10 123.97(17) . . . no
C8 C9 C11 121.19(16) . . . no
C8 C9 C12 122.28(16) . . . no
C11 C9 C12 116.53(15) . . . no
N1 C11 C9 178.57(19) . . . yes
N2 C12 C9 178.5(2) . . . yes

loop_
_geom_bond_atom_site_label_1
_geom_bond_atom_site_label_2
_geom_bond_distance
_geom_bond_site_symmetry_1
_geom_bond_site_symmetry_2
_geom_bond_publ_flag
O1 C7 1.332(2) . . yes
O1 C13 1.444(2) . . yes
O2 C7 1.210(2) . . yes
N1 C11 1.146(3) . . yes
N2 C12 1.144(3) . . yes
C1 C2 1.391(3) . . no
C1 C6 1.403(2) . . no
C1 C8 1.496(2) . . no
C2 C3 1.395(3) . . no
C3 C4 1.384(3) . . no
C4 C5 1.384(3) . . no
C5 C6 1.400(2) . . no
C6 C7 1.489(3) . . no
C8 C9 1.346(2) . . no
C8 C10 1.485(3) . . no
C9 C11 1.438(3) . . no
C9 C12 1.443(2) . . no

loop_
_geom_torsion_atom_site_label_1
_geom_torsion_atom_site_label_2
_geom_torsion_atom_site_label_3
_geom_torsion_atom_site_label_4
_geom_torsion
_geom_torsion_site_symmetry_1
_geom_torsion_site_symmetry_2
_geom_torsion_site_symmetry_3
_geom_torsion_site_symmetry_4
_geom_torsion_publ_flag
C13 O1 C7 O2 -1.4(2) . . . . no
C13 O1 C7 C6 177.60(14) . . . . no
C6 C1 C2 C3 1.5(3) . . . . no
C8 C1 C2 C3 -179.60(16) . . . . no
C2 C1 C6 C5 -2.0(2) . . . . no
C2 C1 C6 C7 176.82(16) . . . . no
C8 C1 C6 C5 179.14(16) . . . . no
C8 C1 C6 C7 -2.0(2) . . . . no
C2 C1 C8 C9 89.0(2) . . . . no
C2 C1 C8 C10 -85.0(2) . . . . no
C6 C1 C8 C9 -92.2(2) . . . . no
C6 C1 C8 C10 93.9(2) . . . . no
C1 C2 C3 C4 -0.1(3) . . . . no
C2 C3 C4 C5 -0.7(3) . . . . no
C3 C4 C5 C6 0.1(3) . . . . no
C4 C5 C6 C1 1.2(3) . . . . no
C4 C5 C6 C7 -177.60(16) . . . . no
C1 C6 C7 O1 179.60(15) . . . . no
C1 C6 C7 O2 -1.5(3) . . . . no
C5 C6 C7 O1 -1.6(2) . . . . no
C5 C6 C7 O2 177.37(17) . . . . no
C1 C8 C9 C11 4.6(3) . . . . no
C1 C8 C9 C12 -174.85(16) . . . . no
C10 C8 C9 C11 178.04(18) . . . . no
C10 C8 C9 C12 -1.4(3) . . . . no
